data_7042525
loop_
_publ_author_name
'Lan, Xue'
'Tominaga, Takumi'
'Mochida, Tomoyuki'

_publ_section_title
;
 Coordination abilities of polycyano anions in the solid state:
 coordination geometries and d-d transition energies of mixed-ligand
 solvatochromic copper(ii) complexes with B(CN)4, C(CN)3, and N(CN)2
 anions.
;
_journal_issue 15
_journal_name_full 'Dalton transactions (Cambridge, England : 2003)'
_journal_page_first 5041
_journal_page_last 5047
_journal_paper_doi 10.1039/c7dt00675f
_journal_volume 46
_journal_year 2017
_chemical_formula_sum 'C15 H23 Cu N5 O2'
_chemical_formula_weight 368.92
_space_group_crystal_system monoclinic
_space_group_IT_number 15
_space_group_name_Hall '-C 2yc'
_space_group_name_H-M_alt 'C 1 2/c 1'
_symmetry_space_group_name_Hall '-C 2yc'
_symmetry_space_group_name_H-M 'C 1 2/c 1'
_atom_sites_solution_hydrogens geom
_audit_update_record
;
2017-03-09 deposited with the CCDC.
2017-03-20 downloaded from the CCDC.
;
_cell_angle_alpha 90
_cell_angle_beta 108.8470(10)
_cell_angle_gamma 90
_cell_formula_units_Z 8
_cell_length_a 17.6451(19)
_cell_length_b 11.5250(12)
_cell_length_c 18.713(2)
_cell_measurement_reflns_used 7148
_cell_measurement_temperature 100.(2)
_cell_measurement_theta_max 28.9708
_cell_measurement_theta_min 2.2420
_cell_volume 3601.4(7)
_computing_cell_refinement 'SAINT V8.37A (Bruker AXS Inc., 2015)'
_computing_data_collection 'Bruker APEX2'
_computing_data_reduction 'SAINT V8.37A (Bruker AXS Inc., 2015)'
_computing_molecular_graphics 'shelXle (C.B. Huebschle, rev 786)'
_computing_publication_material 'Bruker SHELXTL'
_computing_structure_refinement 'SHELXL-2014/7 (Sheldrick, 2014)'
_computing_structure_solution 'XT, VERSION 2014/5'
_diffrn_ambient_temperature 100.(2)
_diffrn_detector_area_resol_mean 8.3333
_diffrn_measured_fraction_theta_full 0.997
_diffrn_measured_fraction_theta_max 0.997
_diffrn_measurement_device_type 'Bruker APEXII CCD area detector'
_diffrn_measurement_method 'phi an_diffrn_radiation_type '
_diffrn_radiation_monochromator 'Bruker Helios multilayer confocal mirror'
_diffrn_radiation_type MoK\a
_diffrn_radiation_wavelength 0.71073
_diffrn_reflns_av_R_equivalents 0.0200
_diffrn_reflns_av_unetI/netI 0.0228
_diffrn_reflns_limit_h_max 22
_diffrn_reflns_limit_h_min -22
_diffrn_reflns_limit_k_max 14
_diffrn_reflns_limit_k_min -14
_diffrn_reflns_limit_l_max 23
_diffrn_reflns_limit_l_min -18
_diffrn_reflns_number 10061
_diffrn_reflns_theta_full 27.10
_diffrn_reflns_theta_max 27.10
_diffrn_reflns_theta_min 2.15
_exptl_absorpt_coefficient_mu 1.228
_exptl_absorpt_correction_T_max 0.95
_exptl_absorpt_correction_T_min 0.77
_exptl_absorpt_correction_type multi-scan
_exptl_absorpt_process_details
;
SADABS-2016/2 - Bruker AXS area detector scaling and absorption correction
;
_exptl_crystal_colour 'clear pale blue'
_exptl_crystal_density_diffrn 1.361
_exptl_crystal_density_method 'not measured'
_exptl_crystal_description plate
_exptl_crystal_F_000 1544
_exptl_crystal_size_max 0.500
_exptl_crystal_size_mid 0.150
_exptl_crystal_size_min 0.040
_refine_diff_density_max 0.381
_refine_diff_density_min -0.592
_refine_ls_extinction_method none
_refine_ls_goodness_of_fit_ref 1.065
_refine_ls_hydrogen_treatment constr
_refine_ls_matrix_type full
_refine_ls_number_parameters 214
_refine_ls_number_reflns 3964
_refine_ls_number_restraints 0
_refine_ls_restrained_S_all 1.065
_refine_ls_R_factor_all 0.0273
_refine_ls_R_factor_gt 0.0255
_refine_ls_shift/su_max 0.002
_refine_ls_shift/su_mean 0.000
_refine_ls_structure_factor_coef Fsqd
_refine_ls_weighting_details 'w=1/[\s^2^(Fo^2^)+(0.0370P)^2^+3.5887P] where P=(Fo^2^+2Fc^2^)/3'
_refine_ls_weighting_scheme calc
_refine_ls_wR_factor_gt 0.0691
_refine_ls_wR_factor_ref 0.0703
_reflns_number_gt 3683
_reflns_number_total 3964
_reflns_threshold_expression 'I > 2\s(I)'
_cod_data_source_file c7dt00675f1.cif
_cod_data_source_block Cu00CCN3
_cod_depositor_comments
;
The following automatic conversions were performed:

'_exptl_absorpt_correction_type' value 'Multi-Scan' changed to
'multi-scan' according to
/home/data/users/saulius/crontab/automatic-downloads/rss-feeds/RSC/lib/dictionaries/cif_core.dic
dictionary named 'cif_core.dic' version 2.4.2 from 2011-04-26.

Automatic conversion script
Id: cif_fix_values 4973 2017-02-22 13:04:09Z antanas 

 Adding full bibliography for 7042523--7042526.cif.
;
_cod_database_code 7042525

loop_
_space_group_symop_operation_xyz
'x, y, z'
'-x, y, -z+1/2'
'x+1/2, y+1/2, z'
'-x+1/2, y+1/2, -z+1/2'
'-x, -y, -z'
'x, -y, z-1/2'
'-x+1/2, -y+1/2, -z'
'x+1/2, -y+1/2, z-1/2'

loop_
_atom_site_type_symbol
_atom_site_label
_atom_site_fract_x
_atom_site_fract_y
_atom_site_fract_z
_atom_site_U_iso_or_equiv
_atom_site_adp_type
_atom_site_calc_flag
_atom_site_refinement_flags_adp
_atom_site_refinement_flags_posn
_atom_site_occupancy
Cu Cu1 0.67071(2) 0.66735(2) 0.65611(2) 0.01225(7) Uani d . . 1
O O1 0.70809(6) 0.55885(9) 0.59533(6) 0.0175(2) Uani d . . 1
N N1 0.77165(7) 0.76392(11) 0.67122(7) 0.0178(3) Uani d . . 1
C C1 0.70737(10) 0.40315(15) 0.51333(10) 0.0266(3) Uani d . . 1
H H1A 0.6822 0.3265 0.5023 0.04 Uiso calc U R 1
H H1B 0.7647 0.394 0.5403 0.04 Uiso calc U R 1
H H1C 0.6999 0.445 0.466 0.04 Uiso calc U R 1
O O2 0.58412(6) 0.56810(9) 0.65929(6) 0.0175(2) Uani d . . 1
N N2 0.65460(7) 0.76354(11) 0.74257(7) 0.0157(2) Uani d . . 1
C C2 0.66927(9) 0.47073(13) 0.56175(8) 0.0170(3) Uani d . . 1
N N3 0.59204(8) 0.76570(12) 0.55278(7) 0.0212(3) Uani d . . 1
C C3 0.59637(9) 0.43234(13) 0.56805(9) 0.0202(3) Uani d . . 1
H H3 0.5705 0.369 0.5372 0.024 Uiso calc U R 1
C C4 0.55919(8) 0.48059(12) 0.61638(8) 0.0171(3) Uani d . . 1
N N4 0.35580(8) 0.89939(13) 0.40175(8) 0.0280(3) Uani d . . 1
C C5 0.48379(10) 0.42537(15) 0.62192(10) 0.0263(3) Uani d . . 1
H H5A 0.4528 0.3929 0.5728 0.039 Uiso calc U R 1
H H5B 0.4516 0.4841 0.6369 0.039 Uiso calc U R 1
H H5C 0.4979 0.3633 0.6597 0.039 Uiso calc U R 1
N N5 0.58512(9) 1.02850(15) 0.38131(9) 0.0373(4) Uani d . . 1
C C6 0.78329(10) 0.79833(18) 0.59915(10) 0.0296(4) Uani d . . 1
H H6A 0.7884 0.7287 0.571 0.044 Uiso calc U R 1
H H6B 0.8321 0.8451 0.6098 0.044 Uiso calc U R 1
H H6C 0.7371 0.8439 0.569 0.044 Uiso calc U R 1
C C7 0.84196(9) 0.69485(16) 0.71575(10) 0.0253(3) Uani d . . 1
H H7A 0.8473 0.6264 0.6867 0.038 Uiso calc U R 1
H H7B 0.8346 0.6701 0.7632 0.038 Uiso calc U R 1
H H7C 0.8904 0.7424 0.7268 0.038 Uiso calc U R 1
C C8 0.76133(9) 0.86916(14) 0.71301(9) 0.0228(3) Uani d . . 1
H H8A 0.7241 0.9238 0.678 0.027 Uiso calc U R 1
H H8B 0.8135 0.9086 0.7351 0.027 Uiso calc U R 1
C C9 0.72818(9) 0.83454(13) 0.77521(9) 0.0214(3) Uani d . . 1
H H9A 0.7687 0.7892 0.8142 0.026 Uiso calc U R 1
H H9B 0.7153 0.9048 0.7994 0.026 Uiso calc U R 1
C C10 0.58404(9) 0.84041(13) 0.71055(9) 0.0200(3) Uani d . . 1
H H10A 0.5936 0.8917 0.6726 0.03 Uiso calc U R 1
H H10B 0.5756 0.8873 0.751 0.03 Uiso calc U R 1
H H10C 0.5364 0.7929 0.687 0.03 Uiso calc U R 1
C C11 0.64110(10) 0.69286(15) 0.80364(9) 0.0232(3) Uani d . . 1
H H11A 0.5926 0.6459 0.7828 0.035 Uiso calc U R 1
H H11B 0.6346 0.7443 0.843 0.035 Uiso calc U R 1
H H11C 0.6872 0.6417 0.8255 0.035 Uiso calc U R 1
C C12 0.50931(9) 0.89065(13) 0.44220(8) 0.0181(3) Uani d . . 1
C C13 0.55394(9) 0.82197(12) 0.50333(8) 0.0166(3) Uani d . . 1
C C14 0.42474(9) 0.89475(13) 0.42062(8) 0.0196(3) Uani d . . 1
C C15 0.55071(9) 0.96657(15) 0.40847(9) 0.0235(3) Uani d . . 1

loop_
_atom_site_aniso_label
_atom_site_aniso_U_11
_atom_site_aniso_U_22
_atom_site_aniso_U_33
_atom_site_aniso_U_12
_atom_site_aniso_U_13
_atom_site_aniso_U_23
Cu1 0.01187(10) 0.01180(10) 0.01338(10) -0.00175(6) 0.00451(7) -0.00088(6)
O1 0.0159(5) 0.0178(5) 0.0198(5) 0.0001(4) 0.0072(4) -0.0018(4)
N1 0.0149(6) 0.0196(6) 0.0179(6) -0.0034(5) 0.0039(5) 0.0014(5)
C1 0.0291(8) 0.0265(8) 0.0264(8) 0.0043(7) 0.0122(7) -0.0058(7)
O2 0.0176(5) 0.0158(5) 0.0211(5) -0.0048(4) 0.0092(4) -0.0040(4)
N2 0.0171(6) 0.0148(6) 0.0145(6) 0.0000(5) 0.0039(4) -0.0003(5)
C2 0.0192(7) 0.0159(7) 0.0144(7) 0.0044(5) 0.0034(5) 0.0012(5)
N3 0.0205(6) 0.0231(7) 0.0182(6) 0.0002(5) 0.0038(5) 0.0028(5)
C3 0.0208(7) 0.0171(7) 0.0217(7) -0.0033(6) 0.0054(6) -0.0064(6)
C4 0.0158(6) 0.0139(7) 0.0198(7) -0.0022(5) 0.0031(5) 0.0015(5)
N4 0.0243(7) 0.0266(7) 0.0279(7) -0.0011(6) 0.0011(6) 0.0038(6)
C5 0.0231(8) 0.0250(8) 0.0329(9) -0.0101(6) 0.0120(7) -0.0056(7)
N5 0.0283(8) 0.0476(10) 0.0394(9) 0.0114(7) 0.0156(7) 0.0231(8)
C6 0.0244(8) 0.0414(10) 0.0247(8) -0.0129(7) 0.0100(7) 0.0057(7)
C7 0.0154(7) 0.0304(8) 0.0268(8) 0.0007(6) 0.0024(6) 0.0004(7)
C8 0.0206(7) 0.0164(7) 0.0275(8) -0.0057(6) 0.0026(6) -0.0016(6)
C9 0.0206(7) 0.0195(8) 0.0200(8) -0.0016(5) 0.0010(6) -0.0069(6)
C10 0.0195(7) 0.0205(8) 0.0197(7) 0.0053(6) 0.0061(6) -0.0015(6)
C11 0.0320(8) 0.0233(8) 0.0161(7) 0.0023(6) 0.0101(6) 0.0021(6)
C12 0.0210(7) 0.0172(7) 0.0147(7) 0.0036(5) 0.0038(5) 0.0012(5)
C13 0.0184(7) 0.0159(7) 0.0150(7) -0.0013(5) 0.0047(6) -0.0034(5)
C14 0.0254(8) 0.0151(7) 0.0158(7) 0.0008(6) 0.0032(6) 0.0016(5)
C15 0.0221(7) 0.0285(8) 0.0198(7) 0.0111(6) 0.0067(6) 0.0064(6)

loop_
_atom_type_symbol
_atom_type_description
_atom_type_scat_dispersion_real
_atom_type_scat_dispersion_imag
_atom_type_scat_source
C C 0.0033 0.0016 'International Tables Vol C Tables 4.2.6.8 and 6.1.1.4'
H H 0.0000 0.0000 'International Tables Vol C Tables 4.2.6.8 and 6.1.1.4'
Cu Cu 0.3201 1.2651 'International Tables Vol C Tables 4.2.6.8 and 6.1.1.4'
N N 0.0061 0.0033 'International Tables Vol C Tables 4.2.6.8 and 6.1.1.4'
O O 0.0106 0.0060 'International Tables Vol C Tables 4.2.6.8 and 6.1.1.4'

loop_
_geom_angle_atom_site_label_1
_geom_angle_atom_site_label_2
_geom_angle_atom_site_label_3
_geom_angle
O2 Cu1 O1 93.36(4)
O2 Cu1 N1 170.28(5)
O1 Cu1 N1 89.19(5)
O2 Cu1 N2 89.04(5)
O1 Cu1 N2 165.26(5)
N1 Cu1 N2 86.17(5)
O2 Cu1 N3 92.85(5)
O1 Cu1 N3 92.99(5)
N1 Cu1 N3 96.38(5)
N2 Cu1 N3 101.42(5)
C2 O1 Cu1 124.92(9)
C6 N1 C7 108.55(13)
C6 N1 C8 109.70(13)
C7 N1 C8 111.40(12)
C6 N1 Cu1 113.02(9)
C7 N1 Cu1 108.63(10)
C8 N1 Cu1 105.56(9)
C2 C1 H1A 109.5
C2 C1 H1B 109.5
H1A C1 H1B 109.5
C2 C1 H1C 109.5
H1A C1 H1C 109.5
H1B C1 H1C 109.5
C4 O2 Cu1 124.48(9)
C11 N2 C10 108.38(12)
C11 N2 C9 108.75(12)
C10 N2 C9 110.09(12)
C11 N2 Cu1 114.05(9)
C10 N2 Cu1 108.35(9)
C9 N2 Cu1 107.19(9)
O1 C2 C3 124.99(13)
O1 C2 C1 115.84(13)
C3 C2 C1 119.16(14)
C13 N3 Cu1 175.48(13)
C4 C3 C2 124.49(14)
C4 C3 H3 117.8
C2 C3 H3 117.8
O2 C4 C3 125.83(13)
O2 C4 C5 115.01(13)
C3 C4 C5 119.14(13)
C4 C5 H5A 109.5
C4 C5 H5B 109.5
H5A C5 H5B 109.5
C4 C5 H5C 109.5
H5A C5 H5C 109.5
H5B C5 H5C 109.5
N1 C6 H6A 109.5
N1 C6 H6B 109.5
H6A C6 H6B 109.5
N1 C6 H6C 109.5
H6A C6 H6C 109.5
H6B C6 H6C 109.5
N1 C7 H7A 109.5
N1 C7 H7B 109.5
H7A C7 H7B 109.5
N1 C7 H7C 109.5
H7A C7 H7C 109.5
H7B C7 H7C 109.5
N1 C8 C9 109.44(12)
N1 C8 H8A 109.8
C9 C8 H8A 109.8
N1 C8 H8B 109.8
C9 C8 H8B 109.8
H8A C8 H8B 108.2
N2 C9 C8 109.36(12)
N2 C9 H9A 109.8
C8 C9 H9A 109.8
N2 C9 H9B 109.8
C8 C9 H9B 109.8
H9A C9 H9B 108.3
N2 C10 H10A 109.5
N2 C10 H10B 109.5
H10A C10 H10B 109.5
N2 C10 H10C 109.5
H10A C10 H10C 109.5
H10B C10 H10C 109.5
N2 C11 H11A 109.5
N2 C11 H11B 109.5
H11A C11 H11B 109.5
N2 C11 H11C 109.5
H11A C11 H11C 109.5
H11B C11 H11C 109.5
C13 C12 C15 118.56(14)
C13 C12 C14 120.88(14)
C15 C12 C14 120.11(13)
N3 C13 C12 178.36(16)
N4 C14 C12 178.59(17)
N5 C15 C12 179.48(19)

loop_
_geom_bond_atom_site_label_1
_geom_bond_atom_site_label_2
_geom_bond_distance
Cu1 O2 1.9248(10)
Cu1 O1 1.9436(10)
Cu1 N1 2.0409(12)
Cu1 N2 2.0552(12)
Cu1 N3 2.2839(13)
O1 C2 1.2718(18)
N1 C6 1.482(2)
N1 C7 1.4831(19)
N1 C8 1.486(2)
C1 C2 1.508(2)
C1 H1A 0.98
C1 H1B 0.98
C1 H1C 0.98
O2 C4 1.2756(18)
N2 C11 1.4841(19)
N2 C10 1.4873(18)
N2 C9 1.4886(19)
C2 C3 1.401(2)
N3 C13 1.152(2)
C3 C4 1.393(2)
C3 H3 0.95
C4 C5 1.508(2)
N4 C14 1.153(2)
C5 H5A 0.98
C5 H5B 0.98
C5 H5C 0.98
N5 C15 1.156(2)
C6 H6A 0.98
C6 H6B 0.98
C6 H6C 0.98
C7 H7A 0.98
C7 H7B 0.98
C7 H7C 0.98
C8 C9 1.515(2)
C8 H8A 0.99
C8 H8B 0.99
C9 H9A 0.99
C9 H9B 0.99
C10 H10A 0.98
C10 H10B 0.98
C10 H10C 0.98
C11 H11A 0.98
C11 H11B 0.98
C11 H11C 0.98
C12 C13 1.405(2)
C12 C15 1.413(2)
C12 C14 1.415(2)
